data_7123380
loop_
_publ_author_name
'Hennig, Philipp T.'
'Sprenger, Jan Arke Peter'
'Schneider, Leon'
'Ignat'ev, Nikolai'
'Finze, Maik'

_publ_section_title
;
 The pentafluoroethyltrihydridoborate anion: From shock sensitive salts to
 stable room temperature ionic liquids
;
_journal_name_full 'Chemical Communications'
_journal_paper_doi 10.1039/C9CC02935D
_journal_year 2019
_chemical_formula_moiety 'C8 H6 B F5 N2'
_chemical_formula_sum 'C8 H6 B F5 N2'
_chemical_formula_weight 235.96
_space_group_crystal_system monoclinic
_space_group_IT_number 15
_space_group_name_Hall '-I 2ya'
_space_group_name_H-M_alt 'I 1 2/a 1'
_symmetry_space_group_name_Hall '-I 2ya'
_symmetry_space_group_name_H-M 'I 1 2/a 1'
_atom_sites_solution_hydrogens mixed
_audit_creation_method SHELXL-2014/7
_audit_update_record
;
2018-05-10 deposited with the CCDC.    2019-05-01 downloaded from the CCDC.
;
_cell_angle_alpha 90
_cell_angle_beta 93.546(3)
_cell_angle_gamma 90
_cell_formula_units_Z 8
_cell_length_a 9.7492(10)
_cell_length_b 8.9386(9)
_cell_length_c 22.528(3)
_cell_measurement_reflns_used 3114
_cell_measurement_temperature 100(2)
_cell_measurement_theta_max 25.9295
_cell_measurement_theta_min 2.4515
_cell_volume 1959.4(4)
_computing_cell_refinement 'Saint+ ver. V8.34A (Bruker AXS)'
_computing_data_collection 'APEX2 ver. 2014.9 (Bruker AXS)'
_computing_data_reduction 'Saint+ ver. V8.34A (Bruker AXS)'
_computing_molecular_graphics 'ShelXLe (Huebschle et all, 2011)'
_computing_publication_material 'SHELXL-2014/7 (Sheldrick, 2014)'
_computing_structure_refinement 'SHELXL-2014/7 (Sheldrick, 2014)'
_computing_structure_solution 'SHELXT (Sheldrick, 2014)'
_diffrn_ambient_temperature 100(2)
_diffrn_detector 'CCD area detector (Apex2)'
_diffrn_measured_fraction_theta_full 0.999
_diffrn_measured_fraction_theta_max 0.999
_diffrn_measurement_device_type 'Bruker X8-APEX II'
_diffrn_measurement_method '\f and \w scans'
_diffrn_radiation_type MoK\a
_diffrn_radiation_wavelength 0.71073
_diffrn_reflns_av_R_equivalents 0.0382
_diffrn_reflns_av_unetI/netI 0.0271
_diffrn_reflns_Laue_measured_fraction_full 0.999
_diffrn_reflns_Laue_measured_fraction_max 0.999
_diffrn_reflns_limit_h_max 12
_diffrn_reflns_limit_h_min -12
_diffrn_reflns_limit_k_max 11
_diffrn_reflns_limit_k_min -11
_diffrn_reflns_limit_l_max 27
_diffrn_reflns_limit_l_min -27
_diffrn_reflns_number 11419
_diffrn_reflns_point_group_measured_fraction_full 0.999
_diffrn_reflns_point_group_measured_fraction_max 0.999
_diffrn_reflns_theta_full 26.000
_diffrn_reflns_theta_max 26.000
_diffrn_reflns_theta_min 2.452
_diffrn_source graphite
_exptl_absorpt_coefficient_mu 0.163
_exptl_absorpt_correction_T_max 0.7453
_exptl_absorpt_correction_T_min 0.6802
_exptl_absorpt_correction_type analytical
_exptl_absorpt_process_details 'SadAbs 2014/5 (Bruker AXS)'
_exptl_crystal_colour colourless
_exptl_crystal_density_diffrn 1.600
_exptl_crystal_density_method 'not measured'
_exptl_crystal_description block
_exptl_crystal_F_000 944
_exptl_crystal_size_max 0.397
_exptl_crystal_size_mid 0.340
_exptl_crystal_size_min 0.180
_refine_diff_density_max 0.385
_refine_diff_density_min -0.288
_refine_diff_density_rms 0.050
_refine_ls_extinction_method none
_refine_ls_goodness_of_fit_ref 1.063
_refine_ls_hydrogen_treatment mixed
_refine_ls_matrix_type full
_refine_ls_number_parameters 151
_refine_ls_number_reflns 1922
_refine_ls_number_restraints 0
_refine_ls_restrained_S_all 1.063
_refine_ls_R_factor_all 0.0428
_refine_ls_R_factor_gt 0.0331
_refine_ls_shift/su_max 0.001
_refine_ls_shift/su_mean 0.000
_refine_ls_structure_factor_coef Fsqd
_refine_ls_weighting_details 'w=1/[\s^2^(Fo^2^)+(0.0460P)^2^+0.9280P] where P=(Fo^2^+2Fc^2^)/3'
_refine_ls_weighting_scheme calc
_refine_ls_wR_factor_gt 0.0852
_refine_ls_wR_factor_ref 0.0891
_reflns_Friedel_coverage 0.000
_reflns_number_gt 1601
_reflns_number_total 1922
_reflns_threshold_expression 'I > 2\s(I)'
_cod_data_source_file c9cc02935d2.cif
_cod_data_source_block JaRo020_a
_cod_database_code 7123380
_shelx_shelxl_version_number 2014/7
_shelx_space_group_comment
;
The symmetry employed for this shelxl refinement is uniquely defined
by the following loop, which should always be used as a source of
symmetry information in preference to the above space-group names.
They are only intended as comments.
;
_shelx_estimated_absorpt_t_min 0.938
_shelx_estimated_absorpt_t_max 0.971

loop_
_space_group_symop_operation_xyz
'x, y, z'
'-x+1/2, y, -z'
'x+1/2, y+1/2, z+1/2'
'-x+1, y+1/2, -z+1/2'
'-x, -y, -z'
'x-1/2, -y, z'
'-x+1/2, -y+1/2, -z+1/2'
'x, -y+1/2, z+1/2'

loop_
_atom_site_label
_atom_site_type_symbol
_atom_site_fract_x
_atom_site_fract_y
_atom_site_fract_z
_atom_site_U_iso_or_equiv
_atom_site_adp_type
_atom_site_occupancy
_atom_site_site_symmetry_order
_atom_site_calc_flag
_atom_site_refinement_flags_posn
_atom_site_refinement_flags_adp
F1 F 0.05926(9) 0.34989(9) 0.64586(4) 0.0197(2) Uani 1 1 d . .
C1 C 0.06321(15) 0.27142(16) 0.59296(6) 0.0140(3) Uani 1 1 d . .
F2 F 0.11192(9) 0.37428(9) 0.55329(4) 0.0199(2) Uani 1 1 d . .
C2 C -0.08704(15) 0.24774(17) 0.57215(7) 0.0191(3) Uani 1 1 d . .
F3 F -0.09720(9) 0.17679(11) 0.52006(4) 0.0318(3) Uani 1 1 d . .
F4 F -0.15156(9) 0.16585(10) 0.61142(4) 0.0276(3) Uani 1 1 d . .
N11 N 0.30380(12) 0.17833(12) 0.62520(5) 0.0147(3) Uani 1 1 d . .
F5 F -0.15664(9) 0.37656(10) 0.56525(4) 0.0273(3) Uani 1 1 d . .
C11 C 0.39258(15) 0.23986(16) 0.58875(7) 0.0166(3) Uani 1 1 d . .
H11 H 0.3700 0.2404 0.5471 0.020 Uiso 1 1 calc R U
N21 N 0.77170(13) 0.42451(15) 0.71512(6) 0.0228(3) Uani 1 1 d . .
B1 B 0.15609(17) 0.12245(19) 0.59919(8) 0.0179(4) Uani 1 1 d . .
H1 H 0.1678(17) 0.0720(19) 0.5550(8) 0.027 Uiso 1 1 d . U
H2 H 0.1104(17) 0.0416(19) 0.6348(8) 0.027 Uiso 1 1 d . U
C21 C 0.67374(15) 0.36761(16) 0.69533(7) 0.0171(3) Uani 1 1 d . .
C15 C 0.33725(16) 0.17240(16) 0.68391(7) 0.0179(3) Uani 1 1 d . .
H15 H 0.2754 0.1265 0.7093 0.022 Uiso 1 1 calc R U
C14 C 0.45884(15) 0.23107(17) 0.70835(7) 0.0192(3) Uani 1 1 d . .
H14 H 0.4810 0.2252 0.7499 0.023 Uiso 1 1 calc R U
C13 C 0.54825(14) 0.29893(15) 0.67090(7) 0.0146(3) Uani 1 1 d . .
C12 C 0.51525(15) 0.30205(16) 0.61007(7) 0.0163(3) Uani 1 1 d . .
H12 H 0.5760 0.3461 0.5837 0.020 Uiso 1 1 calc R U

loop_
_atom_site_aniso_label
_atom_site_aniso_U_11
_atom_site_aniso_U_22
_atom_site_aniso_U_33
_atom_site_aniso_U_23
_atom_site_aniso_U_13
_atom_site_aniso_U_12
F1 0.0230(5) 0.0183(4) 0.0177(5) -0.0059(4) -0.0001(4) -0.0006(4)
C1 0.0160(7) 0.0144(7) 0.0116(7) -0.0016(6) 0.0019(6) -0.0049(6)
F2 0.0196(5) 0.0184(4) 0.0220(5) 0.0058(4) 0.0039(4) -0.0021(4)
C2 0.0169(8) 0.0185(7) 0.0220(8) -0.0037(6) 0.0020(6) -0.0004(6)
F3 0.0219(5) 0.0448(6) 0.0276(6) -0.0172(5) -0.0063(4) -0.0008(4)
F4 0.0184(5) 0.0253(5) 0.0399(6) 0.0003(4) 0.0092(4) -0.0064(4)
N11 0.0144(6) 0.0118(6) 0.0179(7) 0.0005(5) 0.0012(5) 0.0020(5)
F5 0.0172(5) 0.0264(5) 0.0378(6) 0.0012(4) -0.0028(4) 0.0050(4)
C11 0.0178(7) 0.0184(7) 0.0136(7) 0.0007(6) 0.0009(6) 0.0012(6)
N21 0.0206(7) 0.0229(7) 0.0244(7) -0.0039(6) -0.0038(6) 0.0025(6)
B1 0.0152(8) 0.0148(8) 0.0235(10) -0.0020(7) -0.0010(7) -0.0011(7)
C21 0.0197(8) 0.0153(7) 0.0160(8) -0.0005(6) -0.0001(6) 0.0059(6)
C15 0.0175(7) 0.0191(7) 0.0174(8) 0.0050(6) 0.0027(6) 0.0023(6)
C14 0.0195(8) 0.0236(8) 0.0143(7) 0.0025(6) -0.0005(6) 0.0051(6)
C13 0.0135(7) 0.0122(7) 0.0176(8) -0.0013(6) -0.0021(6) 0.0045(6)
C12 0.0155(7) 0.0166(7) 0.0171(8) 0.0019(6) 0.0023(6) 0.0002(6)

loop_
_atom_type_symbol
_atom_type_description
_atom_type_scat_dispersion_real
_atom_type_scat_dispersion_imag
_atom_type_scat_source
C C 0.0033 0.0016 'International Tables Vol C Tables 4.2.6.8 and 6.1.1.4'
H H 0.0000 0.0000 'International Tables Vol C Tables 4.2.6.8 and 6.1.1.4'
B B 0.0013 0.0007 'International Tables Vol C Tables 4.2.6.8 and 6.1.1.4'
N N 0.0061 0.0033 'International Tables Vol C Tables 4.2.6.8 and 6.1.1.4'
F F 0.0171 0.0103 'International Tables Vol C Tables 4.2.6.8 and 6.1.1.4'

loop_
_geom_angle_atom_site_label_1
_geom_angle_atom_site_label_2
_geom_angle_atom_site_label_3
_geom_angle
F1 C1 F2 104.33(11)
F1 C1 C2 104.92(11)
F2 C1 C2 104.76(11)
F1 C1 B1 112.88(12)
F2 C1 B1 113.02(12)
C2 C1 B1 115.85(12)
F3 C2 F4 108.07(12)
F3 C2 F5 107.30(13)
F4 C2 F5 106.96(12)
F3 C2 C1 110.77(12)
F4 C2 C1 110.81(12)
F5 C2 C1 112.71(12)
C15 N11 C11 119.36(13)
C15 N11 B1 120.41(12)
C11 N11 B1 120.12(12)
N11 C11 C12 121.93(14)
N11 C11 H11 119.0
C12 C11 H11 119.0
N11 B1 C1 105.19(11)
N11 B1 H1 108.4(9)
C1 B1 H1 110.4(9)
N11 B1 H2 108.0(8)
C1 B1 H2 109.3(8)
H1 B1 H2 115.1(12)
N21 C21 C13 178.58(16)
N11 C15 C14 121.89(14)
N11 C15 H15 119.1
C14 C15 H15 119.1
C15 C14 C13 118.66(14)
C15 C14 H14 120.7
C13 C14 H14 120.7
C12 C13 C14 119.49(14)
C12 C13 C21 120.39(14)
C14 C13 C21 120.12(13)
C11 C12 C13 118.62(14)
C11 C12 H12 120.7
C13 C12 H12 120.7

loop_
_geom_bond_atom_site_label_1
_geom_bond_atom_site_label_2
_geom_bond_distance
F1 C1 1.3856(16)
C1 F2 1.3862(16)
C1 C2 1.525(2)
C1 B1 1.612(2)
C2 F3 1.3321(18)
C2 F4 1.3354(18)
C2 F5 1.3407(18)
N11 C15 1.343(2)
N11 C11 1.3467(18)
N11 B1 1.601(2)
C11 C12 1.378(2)
C11 H11 0.9500
N21 C21 1.1475(19)
B1 H1 1.104(17)
B1 H2 1.188(17)
C21 C13 1.447(2)
C15 C14 1.379(2)
C15 H15 0.9500
C14 C13 1.389(2)
C14 H14 0.9500
C13 C12 1.388(2)
C12 H12 0.9500
